data_1567968
loop_
_publ_author_name
'Salthouse, Rebecca J.'
'Pander, Piotr'
'Yufit, Dmitry S.'
'Dias, Fernando B.'
'Williams, J. A. Gareth'

_publ_section_title
;
 Near-infrared electroluminescence beyond 940 nm in Pt(N^C^N)X complexes:
 influencing aggregation with the ancillary ligand X
;
_journal_name_full 'Chemical Science'
_journal_paper_doi 10.1039/D2SC05023D
_journal_year 2022
_chemical_formula_moiety 'C22.4 H17 Cl0.6 F6 N2.4 Pt S0.4'
_chemical_formula_sum 'C22.4 H17 Cl0.6 F6 N2.4 Pt S0.4'
_chemical_formula_weight 662.97
_space_group_crystal_system tetragonal
_space_group_IT_number 86
_space_group_name_Hall '-P 4bc'
_space_group_name_H-M_alt 'P 42/n :2'
_atom_sites_solution_hydrogens mixed
_atom_sites_solution_primary direct
_audit_creation_date 2021-08-25
_audit_creation_method
;
Olex2 1.3-beta
(compiled 2020.11.12 svn.r5f609507 for OlexSys, GUI svn.r6272)
;
_audit_update_record
;
2022-09-02 deposited with the CCDC.	2022-10-24 downloaded from the CCDC.
;
_cell_angle_alpha 90
_cell_angle_beta 90
_cell_angle_gamma 90
_cell_formula_units_Z 8
_cell_length_a 21.2092(6)
_cell_length_b 21.2092(6)
_cell_length_c 9.3816(3)
_cell_measurement_reflns_used 9882
_cell_measurement_temperature 120.0
_cell_measurement_theta_max 27.04
_cell_measurement_theta_min 2.72
_cell_volume 4220.1(2)
_computing_cell_refinement 'SAINT V8.38A (Bruker, 2018)'
_computing_data_collection 'APEX3 v.2017.3_0 (Bruker AXS, 2017)'
_computing_data_reduction 'SAINT V8.38A (Bruker, 2018)'
_computing_molecular_graphics 'Olex2 1.3-beta (Dolomanov et al., 2009)'
_computing_publication_material 'Olex2 1.3-beta (Dolomanov et al., 2009)'
_computing_structure_refinement 'SHELXL 2017/1 (Sheldrick, 2015)'
_computing_structure_solution 'XS  (Sheldrick, 2008)'
_diffrn_ambient_temperature 120.0
_diffrn_detector 'Bruker PHOTON III C14 MM CPAD'
_diffrn_detector_area_resol_mean 54.4
_diffrn_detector_type 'CPA sensor'
_diffrn_measured_fraction_theta_full 1.000
_diffrn_measured_fraction_theta_max 1.000
_diffrn_measurement_device '3-circle diffractometer'
_diffrn_measurement_device_type 'Bruker D8 Venture'
_diffrn_measurement_method '\w- and \f-scan'
_diffrn_radiation_monochromator 'focusing mirrors'
_diffrn_radiation_probe x-ray
_diffrn_radiation_type 'Mo K\a'
_diffrn_radiation_wavelength 0.71073
_diffrn_reflns_av_R_equivalents 0.0933
_diffrn_reflns_av_unetI/netI 0.0578
_diffrn_reflns_Laue_measured_fraction_full 1.000
_diffrn_reflns_Laue_measured_fraction_max 1.000
_diffrn_reflns_limit_h_max 27
_diffrn_reflns_limit_h_min -27
_diffrn_reflns_limit_k_max 27
_diffrn_reflns_limit_k_min -27
_diffrn_reflns_limit_l_max 12
_diffrn_reflns_limit_l_min -12
_diffrn_reflns_number 65076
_diffrn_reflns_point_group_measured_fraction_full 1.000
_diffrn_reflns_point_group_measured_fraction_max 1.000
_diffrn_reflns_theta_full 25.242
_diffrn_reflns_theta_max 27.499
_diffrn_reflns_theta_min 1.920
_diffrn_source 'microfocus sealed X-ray tube'
_diffrn_source_current 1.4
_diffrn_source_power 0.07
_diffrn_source_type 'Incoatec I\mS 3.0 microsource'
_diffrn_source_voltage 50.0
_diffrn_standards_number 0
_exptl_absorpt_coefficient_mu 6.833
_exptl_absorpt_correction_T_max 0.2671
_exptl_absorpt_correction_T_min 0.1893
_exptl_absorpt_correction_type multi-scan
_exptl_absorpt_process_details
;
SADABS-2016/2 (Bruker,2016/2) was used for absorption correction.
wR2(int) was 0.1245 before and 0.0666 after correction.
The Ratio of minimum to maximum transmission is 0.7087.
The \l/2 correction factor is Not present.
;
_exptl_crystal_colour 'clear orange'
_exptl_crystal_colour_lustre clear
_exptl_crystal_colour_primary orange
_exptl_crystal_density_diffrn 2.087
_exptl_crystal_description needle
_exptl_crystal_F_000 2534
_exptl_crystal_recrystallization_method 'Re-crystallisation from solvent: CHCl3'
_exptl_crystal_size_max 0.23
_exptl_crystal_size_mid 0.02
_exptl_crystal_size_min 0.01
_refine_diff_density_max 1.594
_refine_diff_density_min -1.588
_refine_diff_density_rms 0.163
_refine_ls_extinction_method none
_refine_ls_goodness_of_fit_ref 1.175
_refine_ls_hydrogen_treatment constr
_refine_ls_matrix_type full
_refine_ls_number_parameters 344
_refine_ls_number_reflns 4846
_refine_ls_number_restraints 75
_refine_ls_restrained_S_all 1.168
_refine_ls_R_factor_all 0.1036
_refine_ls_R_factor_gt 0.0622
_refine_ls_shift/su_max 0.001
_refine_ls_shift/su_mean 0.000
_refine_ls_structure_factor_coef Fsqd
_refine_ls_weighting_details 'w=1/[\s^2^(Fo^2^)+63.1663P] where P=(Fo^2^+2Fc^2^)/3'
_refine_ls_weighting_scheme calc
_refine_ls_wR_factor_gt 0.1183
_refine_ls_wR_factor_ref 0.1311
_reflns_Friedel_coverage 0.000
_reflns_number_gt 3141
_reflns_number_total 4846
_reflns_threshold_expression 'I > 2\s(I)'
_cod_data_source_file d2sc05023d3.cif
_cod_data_source_block 2_21srv377
_cod_depositor_comments
;
The following automatic conversions were performed:

data item '_diffrn_radiation_probe' value 'X-ray' was changed to
'x-ray' in accordance with the
/home/data/users/saulius/crontab/automatic-downloads/rss-feeds/RSC/lib/dictionaries/cif_core.dic
dictionary named 'cif_core.dic' version 2.4.2 last updated on
2011-04-26.

Automatic conversion script
Id: cif_fix_values 7556 2019-12-06 15:28:31Z antanas 
;
_cod_original_cell_volume 4220.1(3)
_cod_original_sg_symbol_H-M 'P 42/n'
_cod_original_formula_sum 'C22.40 H17 Cl0.60 F6 N2.40 Pt S0.40'
_cod_database_code 1567968
_shelx_shelxl_version_number 2017/1
_shelx_space_group_comment
;
The symmetry employed for this shelxl refinement is uniquely defined
by the following loop, which should always be used as a source of
symmetry information in preference to the above space-group names.
They are only intended as comments.
;
_shelx_estimated_absorpt_t_max 0.935
_shelx_estimated_absorpt_t_min 0.302
_computing_bruker_data_scaling 'SADABS V2012/1 (Bruker AXS Inc.)'
_olex2_refinement_description
;
1. Twinned data refinement
 Scales: 0.9966(4)
 0.0034(4)
2. Fixed Uiso
 At 1.2 times of:
  All C(H) groups
 At 1.5 times of:
  All C(H,H,H) groups
3. Restrained distances
 C18-C21A \\sim C18-C21 \\sim C18-C19A \\sim C18-C19 \\sim C18-C20A \\sim
C18-C20
 with sigma of 0.002
4. Uiso/Uaniso restraints and constraints
Uanis(S1) \\sim Ueq, Uanis(Cl1) \\sim Ueq, Uanis(C23) \\sim Ueq, Uanis(N3)
\\sim Ueq: with sigma of 0.005 and sigma for terminal atoms of 0.008
Uanis(C19A) \\sim Ueq, Uanis(C19) \\sim Ueq, Uanis(C20) \\sim Ueq, Uanis(C20A)
\\sim Ueq, Uanis(C21) \\sim Ueq, Uanis(C21A) \\sim Ueq: with sigma of 0.005 and
sigma for terminal atoms of 0.008
5. Others
 Fixed Sof: Cl1(0.6) S1(0.4) N3(0.4) C19(0.6) H19A(0.6) H19B(0.6) H19C(0.6)
 C19A(0.4) H19D(0.4) H19E(0.4) H19F(0.4) C20(0.6) H20A(0.6) H20B(0.6) H20C(0.6)
 C20A(0.4) H20D(0.4) H20E(0.4) H20F(0.4) C21(0.6) H21A(0.6) H21B(0.6) H21C(0.6)
 C21A(0.4) H21D(0.4) H21E(0.4) H21F(0.4) C23(0.4)
6.a Riding coordinates:
 C19(H19A,H19B,H19C), C19A(H19D,H19E,H19F), C20(H20A,H20B,H20C), C20A(H20D,
 H20E,H20F), C21(H21A,H21B,H21C), C21A(H21D,H21E,H21F)
6.b Aromatic/amide H refined with riding coordinates:
 C1(H1), C2(H2), C4(H4), C9(H9), C11(H11), C13(H13), C15(H15), C16(H16)
;
_olex2_submission_special_instructions 'No special instructions were received'

loop_
_space_group_symop_operation_xyz
'x, y, z'
'-y, x+1/2, z+1/2'
'-x+1/2, -y+1/2, z'
'y+1/2, -x, z+1/2'
'-x, -y, -z'
'y, -x-1/2, -z-1/2'
'x-1/2, y-1/2, -z'
'-y-1/2, x, -z-1/2'

loop_
_atom_site_label
_atom_site_type_symbol
_atom_site_fract_x
_atom_site_fract_y
_atom_site_fract_z
_atom_site_U_iso_or_equiv
_atom_site_adp_type
_atom_site_occupancy
_atom_site_site_symmetry_order
_atom_site_calc_flag
_atom_site_refinement_flags_posn
_atom_site_refinement_flags_adp
_atom_site_refinement_flags_occupancy
_atom_site_disorder_assembly
_atom_site_disorder_group
Pt1 Pt 0.44374(2) 0.52893(2) 0.24704(5) 0.02911(12) Uani 1 1 d . . . . .
Cl1 Cl 0.3405(6) 0.5751(5) 0.2693(13) 0.063(3) Uani 0.6 1 d . U P A 1
S1 S 0.3485(8) 0.5915(7) 0.2445(19) 0.044(3) Uani 0.4 1 d . U P A 2
F1 F 0.5857(5) 0.7230(4) 0.7515(9) 0.078(3) Uani 1 1 d . . . . .
F2 F 0.4316(4) 0.2903(4) -0.2557(9) 0.078(3) Uani 1 1 d . . . . .
F3 F 0.6537(4) 0.6507(4) 0.7375(10) 0.083(3) Uani 1 1 d . . . . .
F4 F 0.3344(5) 0.3076(4) -0.2398(11) 0.092(3) Uani 1 1 d . . . . .
F5 F 0.6507(4) 0.7222(4) 0.5783(8) 0.058(2) Uani 1 1 d . . . . .
F6 F 0.3820(5) 0.2529(3) -0.0803(8) 0.085(3) Uani 1 1 d . . . . .
N1 N 0.4216(4) 0.4621(4) 0.0988(8) 0.0255(18) Uani 1 1 d . . . . .
N2 N 0.4931(4) 0.5797(4) 0.3935(9) 0.0288(19) Uani 1 1 d . . . . .
N3 N 0.266(2) 0.517(2) 0.396(6) 0.130(17) Uani 0.4 1 d . U P A 2
C1 C 0.3672(5) 0.4570(5) 0.0305(11) 0.029(2) Uani 1 1 d . . . . .
H1 H 0.336039 0.488717 0.043064 0.035 Uiso 1 1 calc R U . . .
C2 C 0.3548(5) 0.4068(5) -0.0585(11) 0.031(2) Uani 1 1 d . . . . .
H2 H 0.315368 0.403808 -0.106098 0.037 Uiso 1 1 calc R U . . .
C3 C 0.4001(5) 0.3608(5) -0.0780(11) 0.032(2) Uani 1 1 d . . . . .
C4 C 0.4577(5) 0.3684(5) -0.0135(10) 0.029(2) Uani 1 1 d . . . . .
H4 H 0.490038 0.338281 -0.030231 0.035 Uiso 1 1 calc R U . . .
C5 C 0.4694(5) 0.4189(5) 0.0750(11) 0.028(2) Uani 1 1 d . . . . .
C6 C 0.5276(5) 0.4317(5) 0.1541(10) 0.026(2) Uani 1 1 d . . . . .
C7 C 0.5232(4) 0.4838(4) 0.2397(11) 0.027(2) Uani 1 1 d . . . . .
C8 C 0.5714(5) 0.5044(5) 0.3290(11) 0.027(2) Uani 1 1 d . . . . .
C9 C 0.6275(5) 0.4692(5) 0.3298(11) 0.031(2) Uani 1 1 d . . . . .
H9 H 0.661304 0.481607 0.389999 0.037 Uiso 1 1 calc R U . . .
C10 C 0.6342(6) 0.4164(5) 0.2437(14) 0.044(3) Uani 1 1 d . . . . .
C11 C 0.5834(5) 0.3971(5) 0.1565(12) 0.032(2) Uani 1 1 d . . . . .
H11 H 0.587380 0.360291 0.099332 0.039 Uiso 1 1 calc R U . . .
C12 C 0.5549(5) 0.5595(5) 0.4128(11) 0.027(2) Uani 1 1 d . . . . .
C13 C 0.5939(5) 0.5926(5) 0.5034(11) 0.034(3) Uani 1 1 d . . . . .
H13 H 0.636104 0.578994 0.518102 0.041 Uiso 1 1 calc R U . . .
C14 C 0.5717(6) 0.6455(6) 0.5727(11) 0.037(3) Uani 1 1 d . . . . .
C15 C 0.5103(6) 0.6634(5) 0.5582(11) 0.035(3) Uani 1 1 d . . . . .
H15 H 0.494099 0.698426 0.609648 0.042 Uiso 1 1 calc R U . . .
C16 C 0.4718(5) 0.6291(5) 0.4663(11) 0.030(2) Uani 1 1 d . . . . .
H16 H 0.428997 0.641304 0.455348 0.036 Uiso 1 1 calc R U . . .
C17 C 0.3856(6) 0.3021(5) -0.1615(13) 0.040(3) Uani 1 1 d . . . . .
C18 C 0.6943(5) 0.3773(5) 0.2507(11) 0.043(3) Uani 1 1 d D . . . .
C19 C 0.7224(10) 0.3693(11) 0.1034(17) 0.050(5) Uani 0.6 1 d D U P B 1
H19A H 0.701072 0.335660 0.054715 0.074 Uiso 0.6 1 d R U P B 1
H19B H 0.766342 0.359230 0.112235 0.074 Uiso 0.6 1 d R U P B 1
H19C H 0.717732 0.407650 0.050045 0.074 Uiso 0.6 1 d R U P B 1
C19A C 0.695(3) 0.3274(16) 0.135(4) 0.102(17) Uani 0.4 1 d D U P B 2
H19D H 0.662748 0.296936 0.154067 0.154 Uiso 0.4 1 d R U P B 2
H19E H 0.735418 0.306756 0.133057 0.154 Uiso 0.4 1 d R U P B 2
H19F H 0.687367 0.347106 0.044657 0.154 Uiso 0.4 1 d R U P B 2
C20 C 0.7459(8) 0.4125(10) 0.329(2) 0.052(6) Uani 0.6 1 d D U P B 1
H20A H 0.746409 0.455741 0.298972 0.078 Uiso 0.6 1 d R U P B 1
H20B H 0.785939 0.393441 0.308742 0.078 Uiso 0.6 1 d R U P B 1
H20C H 0.737969 0.410541 0.429832 0.078 Uiso 0.6 1 d R U P B 1
C20A C 0.7507(13) 0.4167(17) 0.208(5) 0.080(13) Uani 0.4 1 d D U P B 2
H20D H 0.749451 0.426084 0.107491 0.120 Uiso 0.4 1 d R U P B 2
H20E H 0.788331 0.393444 0.228941 0.120 Uiso 0.4 1 d R U P B 2
H20F H 0.750551 0.455384 0.260881 0.120 Uiso 0.4 1 d R U P B 2
C21 C 0.6833(12) 0.3186(8) 0.339(2) 0.049(6) Uani 0.6 1 d D U P B 1
H21A H 0.669682 0.329900 0.433381 0.074 Uiso 0.6 1 d R U P B 1
H21B H 0.721652 0.294600 0.345281 0.074 Uiso 0.6 1 d R U P B 1
H21C H 0.651352 0.293690 0.293721 0.074 Uiso 0.6 1 d R U P B 1
C21A C 0.6964(14) 0.3352(11) 0.381(2) 0.026(6) Uani 0.4 1 d D U P B 2
H21D H 0.694424 0.360340 0.466078 0.039 Uiso 0.4 1 d R U P B 2
H21E H 0.734894 0.311370 0.380688 0.039 Uiso 0.4 1 d R U P B 2
H21F H 0.661124 0.306930 0.378508 0.039 Uiso 0.4 1 d R U P B 2
C22 C 0.6162(7) 0.6860(6) 0.6614(14) 0.051(3) Uani 1 1 d . . . . .
C23 C 0.291(2) 0.554(2) 0.313(5) 0.082(13) Uani 0.4 1 d . U P A 2

loop_
_atom_site_aniso_label
_atom_site_aniso_U_11
_atom_site_aniso_U_22
_atom_site_aniso_U_33
_atom_site_aniso_U_23
_atom_site_aniso_U_13
_atom_site_aniso_U_12
Pt1 0.0328(2) 0.0287(2) 0.02590(19) 0.0073(2) 0.0083(2) 0.00626(16)
Cl1 0.066(5) 0.060(5) 0.061(6) -0.010(4) -0.003(4) 0.008(4)
S1 0.041(4) 0.046(5) 0.045(5) -0.004(4) -0.001(4) 0.009(4)
F1 0.096(6) 0.089(6) 0.050(5) -0.015(5) 0.000(5) -0.022(5)
F2 0.101(7) 0.067(5) 0.065(5) -0.031(5) 0.031(5) -0.008(5)
F3 0.100(7) 0.075(6) 0.073(6) 0.032(5) -0.057(6) -0.026(5)
F4 0.098(7) 0.068(5) 0.110(8) -0.046(6) -0.053(7) 0.027(5)
F5 0.066(5) 0.069(5) 0.041(4) 0.010(4) -0.006(4) -0.031(4)
F6 0.180(10) 0.031(4) 0.043(4) 0.006(4) -0.001(6) -0.028(5)
N1 0.031(5) 0.023(4) 0.023(4) 0.003(3) 0.007(4) 0.001(4)
N2 0.037(5) 0.025(4) 0.024(4) 0.009(4) 0.002(4) 0.002(4)
N3 0.128(18) 0.130(18) 0.132(19) -0.002(8) 0.000(8) -0.005(8)
C1 0.029(5) 0.025(5) 0.032(6) 0.006(4) 0.007(4) 0.010(4)
C2 0.036(6) 0.025(5) 0.031(6) 0.008(4) 0.000(5) 0.001(4)
C3 0.044(7) 0.029(6) 0.024(5) 0.007(4) 0.012(5) -0.003(5)
C4 0.041(6) 0.021(5) 0.025(5) 0.010(4) 0.012(5) 0.014(4)
C5 0.031(6) 0.022(5) 0.030(5) 0.005(4) 0.014(4) 0.006(4)
C6 0.030(5) 0.022(5) 0.027(5) 0.011(4) 0.016(4) 0.008(4)
C7 0.030(5) 0.027(5) 0.024(5) 0.015(5) 0.006(5) 0.004(4)
C8 0.031(5) 0.023(5) 0.029(5) 0.012(4) 0.007(4) 0.002(4)
C9 0.027(5) 0.031(6) 0.034(6) 0.012(5) 0.010(5) 0.001(4)
C10 0.052(7) 0.039(6) 0.042(6) 0.024(6) 0.027(7) 0.015(5)
C11 0.041(6) 0.020(5) 0.036(6) 0.011(4) 0.012(5) 0.006(5)
C12 0.025(5) 0.025(5) 0.030(5) 0.019(4) 0.011(4) 0.011(4)
C13 0.036(6) 0.033(6) 0.034(6) 0.012(5) 0.003(5) -0.002(5)
C14 0.051(7) 0.042(7) 0.019(5) 0.005(5) -0.003(5) -0.012(6)
C15 0.051(7) 0.029(6) 0.026(5) 0.009(4) 0.004(5) -0.004(5)
C16 0.032(6) 0.035(6) 0.023(5) 0.008(4) 0.006(4) 0.000(5)
C17 0.050(7) 0.034(6) 0.037(6) 0.006(5) -0.004(6) 0.002(5)
C18 0.031(5) 0.053(7) 0.047(6) 0.017(7) 0.013(6) 0.008(5)
C19 0.042(8) 0.056(8) 0.051(8) 0.000(7) 0.003(6) 0.005(7)
C19A 0.101(18) 0.105(18) 0.101(18) 0.007(8) 0.002(8) 0.002(8)
C20 0.040(8) 0.055(8) 0.060(8) 0.000(7) 0.002(7) 0.012(7)
C20A 0.077(14) 0.081(14) 0.083(14) 0.002(8) 0.004(8) 0.002(8)
C21 0.042(9) 0.047(9) 0.059(9) 0.005(7) 0.008(7) 0.010(7)
C21A 0.026(9) 0.028(9) 0.025(9) -0.005(7) -0.006(7) 0.010(7)
C22 0.065(9) 0.050(8) 0.037(7) 0.014(6) -0.016(6) -0.010(7)
C23 0.081(13) 0.082(13) 0.081(13) -0.002(5) 0.003(5) -0.001(5)

loop_
_atom_type_symbol
_atom_type_description
_atom_type_scat_dispersion_real
_atom_type_scat_dispersion_imag
_atom_type_scat_source
C C 0.0033 0.0016 'International Tables Vol C Tables 4.2.6.8 and 6.1.1.4'
H H 0.0000 0.0000 'International Tables Vol C Tables 4.2.6.8 and 6.1.1.4'
Cl Cl 0.1484 0.1585 'International Tables Vol C Tables 4.2.6.8 and 6.1.1.4'
F F 0.0171 0.0103 'International Tables Vol C Tables 4.2.6.8 and 6.1.1.4'
N N 0.0061 0.0033 'International Tables Vol C Tables 4.2.6.8 and 6.1.1.4'
Pt Pt -1.7033 8.3905 'International Tables Vol C Tables 4.2.6.8 and 6.1.1.4'
S S 0.1246 0.1234 'International Tables Vol C Tables 4.2.6.8 and 6.1.1.4'

loop_
_geom_angle_atom_site_label_1
_geom_angle_atom_site_label_2
_geom_angle_atom_site_label_3
_geom_angle
_geom_angle_site_symmetry_1
_geom_angle_site_symmetry_3
_geom_angle_publ_flag
N1 Pt1 Cl1 97.6(4) . . ?
N1 Pt1 S1 100.5(5) . . ?
N2 Pt1 Cl1 101.2(4) . . ?
N2 Pt1 S1 98.4(5) . . ?
N2 Pt1 N1 161.1(3) . . ?
C7 Pt1 Cl1 173.7(4) . . ?
C7 Pt1 S1 175.5(5) . . ?
C7 Pt1 N1 80.4(4) . . ?
C7 Pt1 N2 80.7(4) . . ?
C23 S1 Pt1 111.3(19) . . ?
C1 N1 Pt1 126.0(7) . . ?
C1 N1 C5 120.4(9) . . ?
C5 N1 Pt1 113.6(7) . . ?
C12 N2 Pt1 114.1(7) . . ?
C16 N2 Pt1 126.1(7) . . ?
C16 N2 C12 119.7(9) . . ?
N1 C1 H1 119.3 . . ?
N1 C1 C2 121.5(9) . . ?
C2 C1 H1 119.3 . . ?
C1 C2 H2 120.2 . . ?
C1 C2 C3 119.5(10) . . ?
C3 C2 H2 120.2 . . ?
C2 C3 C17 120.7(11) . . ?
C4 C3 C2 118.6(10) . . ?
C4 C3 C17 120.6(10) . . ?
C3 C4 H4 119.4 . . ?
C3 C4 C5 121.1(10) . . ?
C5 C4 H4 119.4 . . ?
N1 C5 C6 114.3(9) . . ?
C4 C5 N1 118.6(10) . . ?
C4 C5 C6 127.0(9) . . ?
C7 C6 C5 112.9(9) . . ?
C7 C6 C11 118.3(10) . . ?
C11 C6 C5 128.7(10) . . ?
C6 C7 Pt1 118.6(8) . . ?
C6 C7 C8 123.8(9) . . ?
C8 C7 Pt1 117.5(7) . . ?
C7 C8 C9 117.3(10) . . ?
C7 C8 C12 113.7(9) . . ?
C9 C8 C12 129.0(10) . . ?
C8 C9 H9 119.6 . . ?
C10 C9 C8 120.8(11) . . ?
C10 C9 H9 119.6 . . ?
C9 C10 C11 119.7(10) . . ?
C9 C10 C18 120.0(12) . . ?
C11 C10 C18 120.3(11) . . ?
C6 C11 C10 120.2(10) . . ?
C6 C11 H11 119.9 . . ?
C10 C11 H11 119.9 . . ?
N2 C12 C8 113.9(10) . . ?
C13 C12 N2 119.2(10) . . ?
C13 C12 C8 126.9(10) . . ?
C12 C13 H13 120.0 . . ?
C12 C13 C14 120.0(11) . . ?
C14 C13 H13 120.0 . . ?
C13 C14 C22 120.3(12) . . ?
C15 C14 C13 120.3(11) . . ?
C15 C14 C22 119.3(12) . . ?
C14 C15 H15 120.8 . . ?
C14 C15 C16 118.5(11) . . ?
C16 C15 H15 120.8 . . ?
N2 C16 C15 122.1(10) . . ?
N2 C16 H16 119.0 . . ?
C15 C16 H16 119.0 . . ?
F2 C17 C3 110.5(10) . . ?
F4 C17 F2 104.4(10) . . ?
F4 C17 C3 112.7(10) . . ?
F6 C17 F2 106.3(11) . . ?
F6 C17 F4 110.6(12) . . ?
F6 C17 C3 111.9(10) . . ?
C19 C18 C10 110.5(11) . . ?
C19 C18 C20 102.4(13) . . ?
C19 C18 C21 118.0(15) . . ?
C19A C18 C10 111(2) . . ?
C20 C18 C10 110.9(12) . . ?
C20A C18 C10 110.4(17) . . ?
C20A C18 C19A 101(3) . . ?
C20A C18 C21A 121(2) . . ?
C21 C18 C10 110.0(11) . . ?
C21 C18 C20 104.5(15) . . ?
C21A C18 C10 112.3(13) . . ?
C21A C18 C19A 100(2) . . ?
C18 C19 H19A 109.4 . . ?
C18 C19 H19B 109.1 . . ?
C18 C19 H19C 109.9 . . ?
H19A C19 H19B 109.5 . . ?
H19A C19 H19C 109.5 . . ?
H19B C19 H19C 109.5 . . ?
C18 C19A H19D 109.2 . . ?
C18 C19A H19E 110.1 . . ?
C18 C19A H19F 109.1 . . ?
H19D C19A H19E 109.5 . . ?
H19D C19A H19F 109.5 . . ?
H19E C19A H19F 109.5 . . ?
C18 C20 H20A 109.6 . . ?
C18 C20 H20B 109.5 . . ?
C18 C20 H20C 109.3 . . ?
H20A C20 H20B 109.4 . . ?
H20A C20 H20C 109.5 . . ?
H20B C20 H20C 109.5 . . ?
C18 C20A H20D 110.7 . . ?
C18 C20A H20E 108.4 . . ?
C18 C20A H20F 109.3 . . ?
H20D C20A H20E 109.5 . . ?
H20D C20A H20F 109.5 . . ?
H20E C20A H20F 109.5 . . ?
C18 C21 H21A 110.2 . . ?
C18 C21 H21B 109.7 . . ?
C18 C21 H21C 108.5 . . ?
H21A C21 H21B 109.5 . . ?
H21A C21 H21C 109.5 . . ?
H21B C21 H21C 109.5 . . ?
C18 C21A H21D 110.1 . . ?
C18 C21A H21E 109.4 . . ?
C18 C21A H21F 109.0 . . ?
H21D C21A H21E 109.5 . . ?
H21D C21A H21F 109.5 . . ?
H21E C21A H21F 109.5 . . ?
F1 C22 C14 112.4(12) . . ?
F3 C22 F1 106.8(11) . . ?
F3 C22 F5 108.6(12) . . ?
F3 C22 C14 110.7(11) . . ?
F5 C22 F1 107.7(11) . . ?
F5 C22 C14 110.5(10) . . ?
N3 C23 S1 155(5) . . ?

loop_
_geom_bond_atom_site_label_1
_geom_bond_atom_site_label_2
_geom_bond_distance
_geom_bond_site_symmetry_2
_geom_bond_publ_flag
Pt1 Cl1 2.408(13) . ?
Pt1 S1 2.418(16) . ?
Pt1 N1 2.040(8) . ?
Pt1 N2 2.035(9) . ?
Pt1 C7 1.939(9) . ?
S1 C23 1.60(5) . ?
F1 C22 1.322(16) . ?
F2 C17 1.341(14) . ?
F3 C22 1.306(14) . ?
F4 C17 1.316(14) . ?
F5 C22 1.317(14) . ?
F6 C17 1.294(13) . ?
N1 C1 1.323(13) . ?
N1 C5 1.386(12) . ?
N2 C12 1.392(12) . ?
N2 C16 1.328(13) . ?
N3 C23 1.22(6) . ?
C1 H1 0.9500 . ?
C1 C2 1.380(15) . ?
C2 H2 0.9500 . ?
C2 C3 1.381(15) . ?
C3 C4 1.372(16) . ?
C3 C17 1.503(16) . ?
C4 H4 0.9500 . ?
C4 C5 1.379(14) . ?
C5 C6 1.464(15) . ?
C6 C7 1.368(14) . ?
C6 C11 1.395(14) . ?
C7 C8 1.393(15) . ?
C8 C9 1.405(14) . ?
C8 C12 1.451(14) . ?
C9 H9 0.9500 . ?
C9 C10 1.386(16) . ?
C10 C11 1.413(17) . ?
C10 C18 1.525(14) . ?
C11 H11 0.9500 . ?
C12 C13 1.378(15) . ?
C13 H13 0.9500 . ?
C13 C14 1.381(16) . ?
C14 C15 1.363(16) . ?
C14 C22 1.522(17) . ?
C15 H15 0.9500 . ?
C15 C16 1.393(15) . ?
C16 H16 0.9500 . ?
C18 C19 1.514(10) . ?
C18 C19A 1.515(10) . ?
C18 C20 1.515(10) . ?
C18 C20A 1.514(10) . ?
C18 C21 1.514(10) . ?
C18 C21A 1.514(10) . ?
C19 H19A 0.9602 . ?
C19 H19B 0.9599 . ?
C19 H19C 0.9600 . ?
C19A H19D 0.9599 . ?
C19A H19E 0.9600 . ?
C19A H19F 0.9602 . ?
C20 H20A 0.9603 . ?
C20 H20B 0.9601 . ?
C20 H20C 0.9600 . ?
C20A H20D 0.9599 . ?
C20A H20E 0.9601 . ?
C20A H20F 0.9601 . ?
C21 H21A 0.9601 . ?
C21 H21B 0.9603 . ?
C21 H21C 0.9598 . ?
C21A H21D 0.9599 . ?
C21A H21E 0.9600 . ?
C21A H21F 0.9598 . ?

loop_
_geom_torsion_atom_site_label_1
_geom_torsion_atom_site_label_2
_geom_torsion_atom_site_label_3
_geom_torsion_atom_site_label_4
_geom_torsion
_geom_torsion_site_symmetry_1
_geom_torsion_site_symmetry_2
_geom_torsion_site_symmetry_3
_geom_torsion_site_symmetry_4
_geom_torsion_publ_flag
C2 C3 C17 F2 132.8(11) . . . . ?
C2 C3 C17 F4 16.4(15) . . . . ?
C2 C3 C17 F6 -109.0(13) . . . . ?
C4 C3 C17 F2 -50.5(13) . . . . ?
C4 C3 C17 F4 -166.9(11) . . . . ?
C4 C3 C17 F6 67.7(14) . . . . ?
C4 C5 C6 C7 -176.2(9) . . . . ?
C4 C5 C6 C11 0.9(16) . . . . ?
C7 C6 C5 N1 1.3(12) . . . . ?
C7 C8 C12 N2 2.8(12) . . . . ?
C7 C8 C12 C13 -175.8(9) . . . . ?
C9 C8 C12 N2 -175.0(9) . . . . ?
C9 C8 C12 C13 6.4(16) . . . . ?
C9 C10 C18 C19 -126.8(14) . . . . ?
C9 C10 C18 C19A -173(2) . . . . ?
C9 C10 C18 C20 -14.0(16) . . . . ?
C9 C10 C18 C20A -62(2) . . . . ?
C9 C10 C18 C21 101.1(15) . . . . ?
C9 C10 C18 C21A 76.8(16) . . . . ?
C11 C6 C5 N1 178.4(9) . . . . ?
C11 C10 C18 C19 57.2(15) . . . . ?
C11 C10 C18 C19A 11(2) . . . . ?
C11 C10 C18 C20 170.1(13) . . . . ?
C11 C10 C18 C20A 122(2) . . . . ?
C11 C10 C18 C21 -74.9(16) . . . . ?
C11 C10 C18 C21A -99.1(16) . . . . ?
C13 C14 C22 F1 -161.8(10) . . . . ?
C13 C14 C22 F3 -42.5(16) . . . . ?
C13 C14 C22 F5 77.8(14) . . . . ?
C15 C14 C22 F1 20.6(15) . . . . ?
C15 C14 C22 F3 139.9(12) . . . . ?
C15 C14 C22 F5 -99.8(14) . . . . ?

loop_
_twin_individual_id
_twin_individual_mass_fraction_refined
1 0.9966(4)
2 0.0034(4)
